data_4108206
loop_
_publ_author_name
'Maria Manoli'
'Anna Collins'
'Simon Parsons'
'Andrea Candini'
'Marco Evangelisti'
'Euan K. Brechin'

_publ_contact_author_email S.Parsons@ed.ac.uk
_publ_contact_author_name 'S.Parsons & Russell D.L. Johnstone'
_publ_section_title
;
 Mixed-Valent Mn Supertetrahedra and Planar Discs as Enhanced Magnetic
 Coolers
;
_journal_name_full 'Journal of the American Chemical Society'
_journal_page_first 11129
_journal_page_last 11139
_journal_paper_doi 10.1021/ja802829d
_journal_volume 130
_journal_year 2008
_chemical_compound_source 'M. Manoli MMD91 '
_chemical_formula_moiety '[Mn10O4(OH)Br3(amp)5(ampH)(ampH2)4]Br3.8C6H14'
_chemical_formula_sum 'C88 H212 Br3 Mn10 N10 O25'
_chemical_formula_weight 2599.81
_chemical_name_systematic
; 
 ? 
;
_space_group_IT_number 148
_symmetry_cell_setting rhombohedral
_symmetry_space_group_name_Hall '-R 3'
_symmetry_space_group_name_H-M 'R -3 :H'
_atom_sites_solution_hydrogens geom
_atom_sites_solution_primary Patterson
_atom_sites_solution_secondary difmap
_audit_creation_date 07-02-07
_audit_creation_method SHELXL-97
_cell_angle_alpha 90.00
_cell_angle_beta 90.00
_cell_angle_gamma 120.00
_cell_formula_units_Z 6
_cell_length_a 15.6083(4)
_cell_length_b 15.6083(4)
_cell_length_c 76.462(5)
_cell_measurement_reflns_used 5531
_cell_measurement_temperature 150(2)
_cell_measurement_theta_max 24
_cell_measurement_theta_min 2
_cell_volume 16132.0(12)
_computing_cell_refinement Saint
_computing_data_collection Smart
_computing_data_reduction Saint
_computing_molecular_graphics XP
_computing_publication_material 'XCIF, PLATON'
_computing_structure_refinement 'SHELXL-97 (Sheldrick, 1997)'
_computing_structure_solution DIRDIF
_diffrn_ambient_temperature 150(2)
_diffrn_measured_fraction_theta_full 0.999
_diffrn_measured_fraction_theta_max 0.999
_diffrn_measurement_device_type 'Bruker Smart Apex CCD'
_diffrn_measurement_method Omega
_diffrn_radiation_monochromator graphite
_diffrn_radiation_source 'fine-focus sealed tube'
_diffrn_radiation_type MoK\a
_diffrn_radiation_wavelength 0.71073
_diffrn_reflns_av_R_equivalents 0.0566
_diffrn_reflns_av_sigmaI/netI 0.0383
_diffrn_reflns_limit_h_max 19
_diffrn_reflns_limit_h_min -19
_diffrn_reflns_limit_k_max 19
_diffrn_reflns_limit_k_min -19
_diffrn_reflns_limit_l_max 95
_diffrn_reflns_limit_l_min -91
_diffrn_reflns_number 58941
_diffrn_reflns_theta_full 26.36
_diffrn_reflns_theta_max 26.36
_diffrn_reflns_theta_min 1.53
_exptl_absorpt_coefficient_mu 2.319
_exptl_absorpt_correction_T_max 0.7441
_exptl_absorpt_correction_T_min 0.3735
_exptl_absorpt_correction_type multi-scan
_exptl_absorpt_process_details sadabs
_exptl_crystal_colour yellow
_exptl_crystal_density_diffrn 1.606
_exptl_crystal_description diamond
_exptl_crystal_F_000 8190
_exptl_crystal_recrystallization_method
;
From hexane
;
_exptl_crystal_size_max 0.30
_exptl_crystal_size_mid 0.25
_exptl_crystal_size_min 0.12
_platon_squeeze_details
;
2290 e/cell = 381 e/formula unit. 8C6H14 = 400e.
M, D, F(000) and mu have been calculated taking this into account.
;
_refine_diff_density_max 1.315
_refine_diff_density_min -0.829
_refine_diff_density_rms 0.088
_refine_ls_extinction_method none
_refine_ls_goodness_of_fit_ref 1.051
_refine_ls_hydrogen_treatment riding
_refine_ls_matrix_type full
_refine_ls_number_parameters 265
_refine_ls_number_reflns 7364
_refine_ls_number_restraints 156
_refine_ls_restrained_S_all 1.087
_refine_ls_R_factor_all 0.0641
_refine_ls_R_factor_gt 0.0464
_refine_ls_shift/su_max 0.006
_refine_ls_shift/su_mean 0.000
_refine_ls_structure_factor_coef Fsqd
_refine_ls_weighting_details 'calc w=1/[\s^2^(Fo^2^)+(0.0775P)^2^+2.0941P] where P=(Fo^2^+2Fc^2^)/3'
_refine_ls_weighting_scheme calc
_refine_ls_wR_factor_gt 0.1247
_refine_ls_wR_factor_ref 0.1305
_reflns_number_gt 5522
_reflns_number_total 7364
_reflns_threshold_expression >2sigma(I)
_cod_data_source_file ja802829d-file001_1.cif
_cod_data_source_block eb6164
_cod_original_sg_symbol_Hall -R3
_cod_original_sg_symbol_H-M 'R -3'
_cod_database_code 4108206

loop_
_symmetry_equiv_pos_as_xyz
'x, y, z'
'-y, x-y, z'
'-x+y, -x, z'
'x+2/3, y+1/3, z+1/3'
'-y+2/3, x-y+1/3, z+1/3'
'-x+y+2/3, -x+1/3, z+1/3'
'x+1/3, y+2/3, z+2/3'
'-y+1/3, x-y+2/3, z+2/3'
'-x+y+1/3, -x+2/3, z+2/3'
'-x, -y, -z'
'y, -x+y, -z'
'x-y, x, -z'
'-x+2/3, -y+1/3, -z+1/3'
'y+2/3, -x+y+1/3, -z+1/3'
'x-y+2/3, x+1/3, -z+1/3'
'-x+1/3, -y+2/3, -z+2/3'
'y+1/3, -x+y+2/3, -z+2/3'
'x-y+1/3, x+2/3, -z+2/3'

loop_
_atom_site_label
_atom_site_type_symbol
_atom_site_fract_x
_atom_site_fract_y
_atom_site_fract_z
_atom_site_U_iso_or_equiv
_atom_site_adp_type
_atom_site_occupancy
_atom_site_symmetry_multiplicity
_atom_site_calc_flag
_atom_site_refinement_flags
_atom_site_disorder_assembly
_atom_site_disorder_group
Mn1 Mn 1.0000 0.0000 0.128980(17) 0.0667(4) Uani 1 3 d S . .
Mn2 Mn 0.93494(4) -0.26821(4) 0.059528(8) 0.03754(16) Uani 1 1 d . . .
Mn3 Mn 0.96946(5) -0.13287(5) 0.094102(9) 0.05014(19) Uani 1 1 d . . .
Mn4 Mn 1.10303(4) -0.03313(4) 0.060640(8) 0.03572(16) Uani 1 1 d . A .
O1 O 1.0000 0.0000 0.09949(6) 0.0466(11) Uani 1 3 d S . .
O123 O 0.97205(17) -0.11437(18) 0.06929(3) 0.0359(6) Uani 1 1 d . . .
Br1 Br 1.0000 0.0000 0.031121(9) 0.04028(18) Uani 1 3 d S . .
Br2 Br 1.17941(6) -0.05247(6) 0.092157(10) 0.0558(2) Uani 0.67 1 d P A 1
O2 O 1.1400(9) -0.0517(8) 0.08968(16) 0.060(4) Uiso 0.33 1 d P A 2
H2 H 1.1816 -0.0663 0.0935 0.072 Uiso 0.33 1 calc PR A 2
C11 C 1.2485(2) -0.0803(2) 0.03743(5) 0.0381(9) Uani 1 1 d D A .
O21 O 1.08691(17) -0.15127(17) 0.05120(4) 0.0393(6) Uani 1 1 d D A .
C21 C 1.1682(2) -0.1658(3) 0.04732(5) 0.0391(9) Uani 1 1 d D . .
H21A H 1.1443 -0.2269 0.0403 0.047 Uiso 1 1 calc R A .
H21B H 1.1957 -0.1748 0.0584 0.047 Uiso 1 1 calc R . .
O31 O 1.23003(17) 0.04961(18) 0.05115(4) 0.0407(6) Uani 1 1 d D . .
C31 C 1.2965(2) 0.0153(3) 0.04740(5) 0.0399(9) Uani 1 1 d D A .
H31A H 1.3234 0.0060 0.0585 0.048 Uiso 1 1 calc R . .
H31B H 1.3525 0.0661 0.0405 0.048 Uiso 1 1 calc R . .
N41 N 1.2001(2) -0.0652(2) 0.02142(4) 0.0393(7) Uani 1 1 d D . .
H41A H 1.2471 -0.0139 0.0152 0.059 Uiso 1 1 d R A .
H41B H 1.1733 -0.1214 0.0150 0.059 Uiso 1 1 d R . .
C51 C 1.3263(3) -0.1061(3) 0.03132(6) 0.0457(10) Uani 1 1 d D . .
H51A H 1.2939 -0.1683 0.0248 0.069 Uiso 1 1 calc R A .
H51B H 1.3602 -0.1133 0.0415 0.069 Uiso 1 1 calc R . .
H51C H 1.3745 -0.0531 0.0238 0.069 Uiso 1 1 calc R . .
C12 C 0.8882(3) -0.4494(3) 0.03844(5) 0.0447(10) Uani 1 1 d D . .
O22 O 0.8048(2) -0.42381(19) 0.06243(4) 0.0487(7) Uani 1 1 d D A .
H22 H 0.7644 -0.4402 0.0707 0.058 Uiso 1 1 calc R . .
C22 C 0.7965(3) -0.4913(3) 0.04930(6) 0.0494(11) Uani 1 1 d D A .
H22A H 0.7391 -0.5067 0.0417 0.059 Uiso 1 1 calc R . .
H22B H 0.7847 -0.5537 0.0548 0.059 Uiso 1 1 calc R . .
O32 O 1.0034(2) -0.3672(2) 0.06179(4) 0.0509(7) Uani 1 1 d D A .
H32 H 1.0416 -0.3619 0.0700 0.061 Uiso 1 1 calc R . .
C32 C 0.9767(3) -0.4382(3) 0.04828(6) 0.0516(11) Uani 1 1 d D A .
H32A H 0.9611 -0.5027 0.0534 0.062 Uiso 1 1 calc R . .
H32B H 1.0329 -0.4172 0.0401 0.062 Uiso 1 1 calc R . .
N42 N 0.9128(2) -0.3459(2) 0.03340(4) 0.0415(8) Uani 1 1 d D . .
H42A H 0.8623 -0.3468 0.0273 0.050 Uiso 1 1 calc R . .
H42B H 0.9689 -0.3157 0.0268 0.050 Uiso 1 1 calc R . .
C52 C 0.8714(3) -0.5137(3) 0.02226(6) 0.0579(12) Uani 1 1 d D . .
H52A H 0.8139 -0.5212 0.0158 0.087 Uiso 1 1 calc R . .
H52B H 0.8595 -0.5790 0.0259 0.087 Uiso 1 1 calc R . .
H52C H 0.9301 -0.4822 0.0147 0.087 Uiso 1 1 calc R . .
C13 C 0.9230(6) -0.3241(5) 0.11751(9) 0.0836(17) Uiso 0.67 1 d PD A 1
O23 O 0.9741(4) -0.1491(4) 0.11827(7) 0.0525(17) Uiso 0.67 1 d PD A 1
C23 C 0.9780(7) -0.2285(5) 0.12671(11) 0.087(3) Uiso 0.67 1 d PD A 1
H23A H 0.9510 -0.2361 0.1387 0.105 Uiso 0.67 1 calc PR A 1
H23B H 1.0481 -0.2111 0.1278 0.105 Uiso 0.67 1 calc PR A 1
O33 O 0.9394(2) -0.2621(2) 0.08828(4) 0.0522(7) Uiso 0.67 1 d PD A 1
C33 C 0.9534(7) -0.3272(6) 0.09927(8) 0.079(2) Uiso 0.67 1 d PD A 1
H33A H 1.0241 -0.3086 0.0991 0.094 Uiso 0.67 1 calc PR A 1
H33B H 0.9143 -0.3955 0.0947 0.094 Uiso 0.67 1 calc PR A 1
N43 N 0.8142(5) -0.3507(6) 0.11661(12) 0.110(3) Uiso 0.67 1 d PD A 1
H43A H 0.7781 -0.4095 0.1110 0.165 Uiso 0.44 1 d PR A 1
H43B H 0.8091 -0.3027 0.1107 0.165 Uiso 0.44 1 d PR A 1
H43C H 0.7907 -0.3558 0.1277 0.165 Uiso 0.44 1 d PR A 1
C53 C 0.9313(8) -0.4042(7) 0.12828(13) 0.110(4) Uiso 0.67 1 d PD A 1
H53A H 0.8950 -0.4682 0.1223 0.165 Uiso 0.67 1 calc PR A 1
H53B H 0.9032 -0.4094 0.1400 0.165 Uiso 0.67 1 calc PR A 1
H53C H 1.0011 -0.3856 0.1294 0.165 Uiso 0.67 1 calc PR A 1
C13' C 0.9284(9) -0.3163(7) 0.11836(12) 0.0836(17) Uiso 0.33 1 d PD A 2
O23' O 0.9458(9) -0.1521(7) 0.11823(13) 0.051(3) Uiso 0.33 1 d PD A 2
C23' C 0.9073(11) -0.2440(8) 0.12710(16) 0.071(4) Uiso 0.33 1 d PD A 2
H23C H 0.8347 -0.2737 0.1282 0.085 Uiso 0.33 1 calc PR A 2
H23D H 0.9354 -0.2316 0.1391 0.085 Uiso 0.33 1 calc PR A 2
O33' O 0.9394(2) -0.2621(2) 0.08828(4) 0.0522(7) Uiso 0.33 1 d PD A 2
C33' C 0.8927(8) -0.3431(6) 0.10007(10) 0.042(3) Uiso 0.33 1 d PD A 2
H33C H 0.9048 -0.3965 0.0961 0.050 Uiso 0.33 1 calc PR A 2
H33D H 0.8204 -0.3693 0.0998 0.050 Uiso 0.33 1 calc PR A 2
N43' N 1.0411(7) -0.2714(9) 0.11784(17) 0.082(4) Uiso 0.33 1 d PD A 2
H43D H 1.0561 -0.3143 0.1125 0.122 Uiso 0.33 1 calc PR A 2
H43E H 1.0653 -0.2599 0.1289 0.122 Uiso 0.33 1 calc PR A 2
H43F H 1.0689 -0.2134 0.1118 0.122 Uiso 0.33 1 calc PR A 2
C53' C 0.8807(10) -0.4142(8) 0.12919(16) 0.059(4) Uiso 0.33 1 d PD A 2
H53D H 0.8937 -0.4626 0.1234 0.089 Uiso 0.33 1 calc PR A 2
H53E H 0.8092 -0.4408 0.1300 0.089 Uiso 0.33 1 calc PR A 2
H53F H 0.9094 -0.4007 0.1410 0.089 Uiso 0.33 1 calc PR A 2
C14 C 1.0000 0.0000 0.16811(11) 0.0830(14) Uiso 1 3 d SD A -1
O24 O 0.8700(9) -0.0811(9) 0.14826(16) 0.0830(14) Uiso 0.33 1 d PD A -1
H24 H 0.8107 -0.1098 0.1450 0.100 Uiso 0.33 1 calc PR A -1
C24 C 0.8974(7) -0.0792(10) 0.16603(18) 0.0830(14) Uiso 0.33 1 d PD A -1
H24A H 0.8910 -0.1435 0.1693 0.100 Uiso 0.33 1 calc PR A -1
H24B H 0.8536 -0.0670 0.1737 0.100 Uiso 0.33 1 calc PR A -1
O34 O 1.0163(9) 0.1245(9) 0.14848(16) 0.0830(14) Uiso 0.33 1 d PD A -1
H34 H 1.0160 0.1758 0.1452 0.100 Uiso 0.33 1 calc PR A -1
C34 C 1.0266(12) 0.1041(6) 0.16620(17) 0.0830(14) Uiso 0.33 1 d PD A -1
H34A H 0.9830 0.1178 0.1737 0.100 Uiso 0.33 1 calc PR A -1
H34B H 1.0958 0.1476 0.1700 0.100 Uiso 0.33 1 calc PR A -1
N44 N 1.0622(9) -0.0176(10) 0.15367(16) 0.0830(14) Uiso 0.33 1 d PD A -1
H44A H 1.0541 -0.0800 0.1546 0.100 Uiso 0.33 1 calc PR A -1
H44B H 1.1285 0.0284 0.1546 0.100 Uiso 0.33 1 calc PR A -1
C54 C 1.0439(11) -0.0141(12) 0.18554(15) 0.0830(14) Uiso 0.33 1 d PD A -1
H54A H 1.0271 -0.0833 0.1866 0.124 Uiso 0.33 1 calc PR A -1
H54B H 1.0160 0.0036 0.1955 0.124 Uiso 0.33 1 calc PR A -1
H54C H 1.1160 0.0286 0.1855 0.124 Uiso 0.33 1 calc PR A -1
Br4 Br 1.11043(3) -0.27495(3) 0.000398(6) 0.04459(14) Uani 1 1 d . . .

loop_
_atom_site_aniso_label
_atom_site_aniso_U_11
_atom_site_aniso_U_22
_atom_site_aniso_U_33
_atom_site_aniso_U_23
_atom_site_aniso_U_13
_atom_site_aniso_U_12
Mn1 0.0808(6) 0.0808(6) 0.0385(7) 0.000 0.000 0.0404(3)
Mn2 0.0347(3) 0.0298(3) 0.0486(4) 0.0052(2) 0.0008(3) 0.0164(2)
Mn3 0.0636(4) 0.0414(4) 0.0394(4) 0.0056(3) -0.0009(3) 0.0217(3)
Mn4 0.0298(3) 0.0302(3) 0.0459(4) -0.0016(2) -0.0006(2) 0.0141(2)
O1 0.0477(17) 0.0477(17) 0.044(3) 0.000 0.000 0.0239(8)
O123 0.0347(13) 0.0341(13) 0.0412(15) 0.0041(11) 0.0006(11) 0.0189(11)
Br1 0.0370(2) 0.0370(2) 0.0468(4) 0.000 0.000 0.01851(11)
Br2 0.0552(5) 0.0588(4) 0.0532(5) 0.0052(3) -0.0094(4) 0.0283(4)
C11 0.0292(18) 0.0309(18) 0.053(2) -0.0008(17) -0.0107(17) 0.0141(15)
O21 0.0288(12) 0.0317(13) 0.0575(17) -0.0018(12) 0.0017(12) 0.0153(11)
C21 0.0311(19) 0.036(2) 0.053(2) -0.0007(17) -0.0021(17) 0.0190(16)
O31 0.0308(13) 0.0341(14) 0.0545(17) -0.0053(12) -0.0007(12) 0.0142(11)
C31 0.0284(18) 0.0354(19) 0.054(3) -0.0023(17) -0.0039(17) 0.0150(16)
N41 0.0329(16) 0.0306(16) 0.050(2) -0.0020(14) -0.0039(14) 0.0121(13)
C51 0.034(2) 0.041(2) 0.064(3) -0.0054(19) -0.0051(19) 0.0199(18)
C12 0.046(2) 0.0308(19) 0.060(3) 0.0022(18) 0.0007(19) 0.0213(18)
O22 0.0484(16) 0.0360(15) 0.0585(19) 0.0088(13) 0.0109(14) 0.0187(13)
C22 0.047(2) 0.031(2) 0.068(3) 0.0010(19) -0.002(2) 0.0173(18)
O32 0.0479(16) 0.0468(16) 0.065(2) 0.0044(15) -0.0060(14) 0.0292(14)
C32 0.053(3) 0.039(2) 0.071(3) 0.009(2) 0.003(2) 0.029(2)
N42 0.0359(17) 0.0329(16) 0.058(2) 0.0089(15) 0.0071(15) 0.0187(14)
C52 0.061(3) 0.033(2) 0.079(3) -0.005(2) 0.006(2) 0.023(2)
Br4 0.0400(2) 0.0383(2) 0.0560(3) -0.00676(18) -0.00332(18) 0.01999(18)

loop_
_atom_type_symbol
_atom_type_description
_atom_type_scat_dispersion_real
_atom_type_scat_dispersion_imag
_atom_type_scat_source
C C 0.0033 0.0016 'International Tables Vol C Tables 4.2.6.8 and 6.1.1.4'
H H 0.0000 0.0000 'International Tables Vol C Tables 4.2.6.8 and 6.1.1.4'
N N 0.0061 0.0033 'International Tables Vol C Tables 4.2.6.8 and 6.1.1.4'
O O 0.0106 0.0060 'International Tables Vol C Tables 4.2.6.8 and 6.1.1.4'
Mn Mn 0.3368 0.7283 'International Tables Vol C Tables 4.2.6.8 and 6.1.1.4'
Br Br -0.2901 2.4595 'International Tables Vol C Tables 4.2.6.8 and 6.1.1.4'

loop_
_geom_angle_atom_site_label_1
_geom_angle_atom_site_label_2
_geom_angle_atom_site_label_3
_geom_angle
_geom_angle_site_symmetry_1
_geom_angle_site_symmetry_3
N44 Mn1 N44 52.9(3) 2_645 3_765
N44 Mn1 N44 52.9(3) 2_645 .
N44 Mn1 N44 52.9(3) 3_765 .
N44 Mn1 O23' 142.0(3) 2_645 .
N44 Mn1 O23' 91.0(4) 3_765 .
N44 Mn1 O23' 98.0(4) . .
N44 Mn1 O23' 98.0(4) 2_645 2_645
N44 Mn1 O23' 142.0(3) 3_765 2_645
N44 Mn1 O23' 91.0(4) . 2_645
O23' Mn1 O23' 107.3(3) . 2_645
N44 Mn1 O23' 91.0(4) 2_645 3_765
N44 Mn1 O23' 98.0(4) 3_765 3_765
N44 Mn1 O23' 142.0(3) . 3_765
O23' Mn1 O23' 107.3(3) . 3_765
O23' Mn1 O23' 107.3(3) 2_645 3_765
N44 Mn1 O1 149.0(2) 2_645 .
N44 Mn1 O1 149.0(2) 3_765 .
N44 Mn1 O1 149.0(2) . .
O23' Mn1 O1 68.5(2) . .
O23' Mn1 O1 68.5(2) 2_645 .
O23' Mn1 O1 68.5(2) 3_765 .
N44 Mn1 O23 141.7(2) 2_645 .
N44 Mn1 O23 94.8(4) 3_765 .
N44 Mn1 O23 92.5(3) . .
O23' Mn1 O23 10.5(3) . .
O23' Mn1 O23 98.6(3) 2_645 .
O23' Mn1 O23 116.3(3) 3_765 .
O1 Mn1 O23 69.19(13) . .
N44 Mn1 O23 92.5(3) 2_645 2_645
N44 Mn1 O23 141.7(3) 3_765 2_645
N44 Mn1 O23 94.8(4) . 2_645
O23' Mn1 O23 116.3(3) . 2_645
O23' Mn1 O23 10.5(3) 2_645 2_645
O23' Mn1 O23 98.6(3) 3_765 2_645
O1 Mn1 O23 69.19(13) . 2_645
O23 Mn1 O23 108.10(14) . 2_645
N44 Mn1 O23 94.8(4) 2_645 3_765
N44 Mn1 O23 92.5(3) 3_765 3_765
N44 Mn1 O23 141.7(2) . 3_765
O23' Mn1 O23 98.6(3) . 3_765
O23' Mn1 O23 116.3(3) 2_645 3_765
O23' Mn1 O23 10.5(3) 3_765 3_765
O1 Mn1 O23 69.19(13) . 3_765
O23 Mn1 O23 108.10(14) . 3_765
O23 Mn1 O23 108.10(14) 2_645 3_765
N44 Mn1 O24 20.3(3) 2_645 3_765
N44 Mn1 O24 72.9(4) 3_765 3_765
N44 Mn1 O24 65.7(5) . 3_765
O23' Mn1 O24 161.8(4) . 3_765
O23' Mn1 O24 82.1(4) 2_645 3_765
O23' Mn1 O24 83.7(4) 3_765 3_765
O1 Mn1 O24 129.7(3) . 3_765
O23 Mn1 O24 158.3(3) . 3_765
O23 Mn1 O24 75.0(3) 2_645 3_765
O23 Mn1 O24 90.6(3) 3_765 3_765
N44 Mn1 O24 72.9(4) 2_645 2_645
N44 Mn1 O24 65.7(5) 3_765 2_645
N44 Mn1 O24 20.3(3) . 2_645
O23' Mn1 O24 82.1(4) . 2_645
O23' Mn1 O24 83.7(4) 2_645 2_645
O23' Mn1 O24 161.8(4) 3_765 2_645
O1 Mn1 O24 129.7(3) . 2_645
O23 Mn1 O24 75.0(3) . 2_645
O23 Mn1 O24 90.6(3) 2_645 2_645
O23 Mn1 O24 158.3(3) 3_765 2_645
O24 Mn1 O24 83.6(4) 3_765 2_645
O33 Mn2 O21 104.52(10) . .
O33 Mn2 O31 106.53(11) . 3_765
O21 Mn2 O31 111.33(9) . 3_765
O33 Mn2 O22 86.58(11) . .
O21 Mn2 O22 156.30(10) . .
O31 Mn2 O22 84.55(9) 3_765 .
O33 Mn2 N42 153.50(11) . .
O21 Mn2 N42 90.08(10) . .
O31 Mn2 N42 87.86(10) 3_765 .
O22 Mn2 N42 72.46(11) . .
O33 Mn2 O32 86.47(11) . .
O21 Mn2 O32 84.81(10) . .
O31 Mn2 O32 155.07(10) 3_765 .
O22 Mn2 O32 74.90(10) . .
N42 Mn2 O32 72.74(11) . .
O33 Mn2 O123 69.13(10) . .
O21 Mn2 O123 68.29(9) . .
O31 Mn2 O123 68.46(9) 3_765 .
O22 Mn2 O123 135.34(9) . .
N42 Mn2 O123 137.37(10) . .
O32 Mn2 O123 136.45(10) . .
O23 Mn3 O23' 12.9(4) . .
O23 Mn3 O33 95.40(18) . .
O23' Mn3 O33 97.9(3) . .
O23 Mn3 O123 176.9(2) . .
O23' Mn3 O123 170.2(4) . .
O33 Mn3 O123 84.41(12) . .
O23 Mn3 O1 85.9(2) . .
O23' Mn3 O1 83.4(3) . .
O33 Mn3 O1 178.66(17) . .
O123 Mn3 O1 94.26(16) . .
O23 Mn3 O2 96.1(4) . .
O23' Mn3 O2 108.0(5) . .
O33 Mn3 O2 98.8(3) . .
O123 Mn3 O2 80.9(3) . .
O1 Mn3 O2 81.1(3) . .
O23 Mn3 O2 103.6(3) . 3_765
O23' Mn3 O2 90.7(5) . 3_765
O33 Mn3 O2 102.4(3) . 3_765
O123 Mn3 O2 79.4(3) . 3_765
O1 Mn3 O2 77.1(3) . 3_765
O2 Mn3 O2 149.3(5) . 3_765
O23 Mn3 Br2 97.43(19) . 3_765
O23' Mn3 Br2 84.7(4) . 3_765
O33 Mn3 Br2 93.55(9) . 3_765
O123 Mn3 Br2 85.66(8) . 3_765
O1 Mn3 Br2 86.18(3) . 3_765
O2 Mn3 Br2 160.7(3) . 3_765
O2 Mn3 Br2 11.5(3) 3_765 3_765
O23 Mn3 Br2 89.85(19) . .
O23' Mn3 Br2 102.2(4) . .
O33 Mn3 Br2 94.30(9) . .
O123 Mn3 Br2 87.10(8) . .
O1 Mn3 Br2 85.78(3) . .
O2 Mn3 Br2 8.1(3) . .
O2 Mn3 Br2 157.3(3) 3_765 .
Br2 Mn3 Br2 168.74(3) 3_765 .
O23 Mn3 Mn4 143.33(18) . .
O23' Mn3 Mn4 154.1(4) . .
O33 Mn3 Mn4 94.93(9) . .
O123 Mn3 Mn4 33.77(7) . .
O1 Mn3 Mn4 84.03(12) . .
O2 Mn3 Mn4 47.5(3) . .
O2 Mn3 Mn4 108.3(3) 3_765 .
Br2 Mn3 Mn4 116.91(3) 3_765 .
Br2 Mn3 Mn4 54.33(2) . .
O23 Mn3 Mn4 150.05(19) . 3_765
O23' Mn3 Mn4 137.3(4) . 3_765
O33 Mn3 Mn4 95.53(9) . 3_765
O123 Mn3 Mn4 32.91(7) . 3_765
O1 Mn3 Mn4 83.25(12) . 3_765
O2 Mn3 Mn4 109.6(3) . 3_765
O2 Mn3 Mn4 46.7(3) 3_765 3_765
Br2 Mn3 Mn4 54.10(2) 3_765 3_765
Br2 Mn3 Mn4 116.99(3) . 3_765
Mn4 Mn3 Mn4 62.87(2) . 3_765
O21 Mn4 O31 95.94(11) . .
O21 Mn4 O123 176.87(11) . 2_645
O31 Mn4 O123 84.93(11) . 2_645
O21 Mn4 O123 84.69(11) . .
O31 Mn4 O123 177.04(12) . .
O123 Mn4 O123 94.29(14) 2_645 .
O21 Mn4 O2 99.4(3) . .
O31 Mn4 O2 102.1(3) . .
O123 Mn4 O2 83.4(3) 2_645 .
O123 Mn4 O2 80.7(3) . .
O21 Mn4 Br2 94.64(9) . .
O31 Mn4 Br2 92.69(9) . .
O123 Mn4 Br2 88.31(8) 2_645 .
O123 Mn4 Br2 90.14(8) . .
O2 Mn4 Br2 11.1(3) . .
O21 Mn4 Br1 93.48(8) . .
O31 Mn4 Br1 93.66(9) . .
O123 Mn4 Br1 83.46(8) 2_645 .
O123 Mn4 Br1 83.41(8) . .
O2 Mn4 Br1 158.4(3) . .
Br2 Mn4 Br1 169.12(3) . .
O21 Mn4 Mn3 95.48(8) . .
O31 Mn4 Mn3 148.54(9) . .
O123 Mn4 Mn3 85.24(8) 2_645 .
O123 Mn4 Mn3 33.98(8) . .
O2 Mn4 Mn3 47.1(3) . .
Br2 Mn4 Mn3 57.20(2) . .
Br1 Mn4 Mn3 114.77(2) . .
O21 Mn4 Mn3 149.34(9) . 2_645
O31 Mn4 Mn3 95.68(8) . 2_645
O123 Mn4 Mn3 33.18(8) 2_645 2_645
O123 Mn4 Mn3 85.16(8) . 2_645
O2 Mn4 Mn3 50.4(3) . 2_645
Br2 Mn4 Mn3 56.53(2) . 2_645
Br1 Mn4 Mn3 113.95(2) . 2_645
Mn3 Mn4 Mn3 61.48(3) . 2_645
Mn3 O1 Mn3 115.56(10) 2_645 .
Mn3 O1 Mn3 115.56(10) 2_645 3_765
Mn3 O1 Mn3 115.56(10) . 3_765
Mn3 O1 Mn1 102.35(14) 2_645 .
Mn3 O1 Mn1 102.35(14) . .
Mn3 O1 Mn1 102.35(14) 3_765 .
Mn4 O123 Mn4 121.62(13) 3_765 .
Mn4 O123 Mn3 113.91(12) 3_765 .
Mn4 O123 Mn3 112.24(12) . .
Mn4 O123 Mn2 102.29(11) 3_765 .
Mn4 O123 Mn2 102.06(10) . .
Mn3 O123 Mn2 100.90(10) . .
Mn4 Br1 Mn4 68.26(2) 2_645 .
Mn4 Br1 Mn4 68.26(2) 2_645 3_765
Mn4 Br1 Mn4 68.26(2) . 3_765
Mn4 Br2 Mn3 69.37(3) . 2_645
Mn4 Br2 Mn3 68.47(3) . .
Mn3 Br2 Mn3 69.44(3) 2_645 .
Mn3 O2 Mn4 85.4(4) . .
Mn3 O2 Mn3 85.1(4) . 2_645
Mn4 O2 Mn3 82.9(4) . 2_645
C21 C11 C31 114.1(3) . .
C21 C11 N41 106.6(3) . .
C31 C11 N41 107.1(3) . .
C21 C11 C51 109.9(3) . .
C31 C11 C51 110.4(3) . .
N41 C11 C51 108.4(3) . .
C21 O21 Mn4 122.9(2) . .
C21 O21 Mn2 126.3(2) . .
Mn4 O21 Mn2 104.96(11) . .
O21 C21 C11 112.2(3) . .
C31 O31 Mn4 122.5(2) . .
C31 O31 Mn2 127.3(2) . 2_645
Mn4 O31 Mn2 104.31(11) . 2_645
O31 C31 C11 112.6(3) . .
C22 C12 C32 113.4(4) . .
C22 C12 N42 106.5(3) . .
C32 C12 N42 106.0(3) . .
C22 C12 C52 110.5(3) . .
C32 C12 C52 109.1(3) . .
N42 C12 C52 111.3(3) . .
C22 O22 Mn2 115.4(2) . .
O22 C22 C12 110.9(3) . .
C32 O32 Mn2 114.8(2) . .
O32 C32 C12 110.5(3) . .
C12 N42 Mn2 103.6(2) . .
C23 C13 C33 116.6(7) . .
C23 C13 N43 107.5(6) . .
C33 C13 N43 106.2(6) . .
C23 C13 C53 108.6(6) . .
C33 C13 C53 108.4(6) . .
N43 C13 C53 109.4(7) . .
C23 O23 Mn3 125.9(5) . .
C23 O23 Mn1 130.9(4) . .
Mn3 O23 Mn1 102.3(2) . .
O23 C23 C13 114.0(6) . .
C33 O33 Mn3 125.7(4) . .
C33 O33 Mn2 125.0(3) . .
Mn3 O33 Mn2 105.56(13) . .
O33 C33 C13 111.6(5) . .
C23' C13' C33' 116.4(9) . .
C23' C13' N43' 107.7(8) . .
C33' C13' N43' 106.7(8) . .
C23' C13' C53' 109.1(8) . .
C33' C13' C53' 107.1(7) . .
N43' C13' C53' 109.7(8) . .
C23' O23' Mn3 125.5(7) . .
C23' O23' Mn1 129.8(7) . .
Mn3 O23' Mn1 104.6(4) . .
O23' C23' C13' 114.2(8) . .
C24 C14 C34 120.5(11) . .
C24 C14 C54 110.2(8) . .
C34 C14 C54 109.8(8) . .
C24 C14 N44 106.6(8) . .
C34 C14 N44 105.3(8) . .
C54 C14 N44 102.7(6) . .
C24 O24 Mn1 115.3(7) . .
O24 C24 C14 108.2(8) . .
C34 O34 Mn1 113.3(7) . .
O34 C34 C14 110.0(8) . .
C14 N44 Mn1 103.3(6) . .

loop_
_geom_bond_atom_site_label_1
_geom_bond_atom_site_label_2
_geom_bond_distance
_geom_bond_site_symmetry_2
Mn1 N44 2.202(13) 2_645
Mn1 N44 2.202(13) 3_765
Mn1 N44 2.202(13) .
Mn1 O23' 2.240(9) .
Mn1 O23' 2.240(9) 2_645
Mn1 O23' 2.240(9) 3_765
Mn1 O1 2.255(5) .
Mn1 O23 2.304(5) .
Mn1 O23 2.304(5) 2_645
Mn1 O23 2.304(5) 3_765
Mn1 O24 2.307(14) 3_765
Mn1 O24 2.307(14) 2_645
Mn2 O33 2.200(3) .
Mn2 O21 2.244(2) .
Mn2 O31 2.254(2) 3_765
Mn2 O22 2.267(3) .
Mn2 N42 2.272(3) .
Mn2 O32 2.283(3) .
Mn2 O123 2.295(2) .
Mn3 O23 1.872(5) .
Mn3 O23' 1.876(10) .
Mn3 O33 1.881(3) .
Mn3 O123 1.917(3) .
Mn3 O1 1.9260(12) .
Mn3 O2 2.330(12) .
Mn3 O2 2.485(12) 3_765
Mn3 Br2 2.8537(11) 3_765
Mn3 Br2 2.8675(11) .
Mn3 Mn4 3.1735(9) .
Mn3 Mn4 3.2015(9) 3_765
Mn4 O21 1.876(2) .
Mn4 O31 1.888(3) .
Mn4 O123 1.903(2) 2_645
Mn4 O123 1.906(2) .
Mn4 O2 2.348(12) .
Mn4 Br2 2.7712(10) .
Mn4 Br1 2.9630(8) .
Mn4 Mn3 3.2015(9) 2_645
O1 Mn3 1.9260(12) 2_645
O1 Mn3 1.9260(12) 3_765
O123 Mn4 1.903(2) 3_765
Br1 Mn4 2.9630(8) 2_645
Br1 Mn4 2.9630(8) 3_765
Br2 Mn3 2.8537(11) 2_645
O2 Mn3 2.485(12) 2_645
C11 C21 1.499(5) .
C11 C31 1.501(5) .
C11 N41 1.518(4) .
C11 C51 1.530(5) .
O21 C21 1.427(4) .
O31 C31 1.414(4) .
O31 Mn2 2.254(2) 2_645
C12 C22 1.494(5) .
C12 C32 1.503(5) .
C12 N42 1.513(4) .
C12 C52 1.531(5) .
O22 C22 1.413(4) .
O32 C32 1.416(5) .
C13 C23 1.476(7) .
C13 C33 1.482(7) .
C13 N43 1.535(8) .
C13 C53 1.557(7) .
O23 C23 1.425(7) .
O33 C33 1.417(6) .
C13' C23' 1.483(8) .
C13' C33' 1.486(8) .
C13' N43' 1.535(9) .
C13' C53' 1.561(8) .
O23' C23' 1.421(8) .
C14 C24 1.462(8) .
C14 C34 1.469(8) .
C14 C54 1.564(8) .
C14 N44 1.582(8) .
O24 C24 1.420(8) .
O34 C34 1.419(8) .

loop_
_platon_squeeze_void_nr
_platon_squeeze_void_average_x
_platon_squeeze_void_average_y
_platon_squeeze_void_average_z
_platon_squeeze_void_volume
_platon_squeeze_void_count_electrons
1 0.163 0.549 0.167 2037.0 763.2
2 -0.005 -0.001 0.500 2043.4 762.9
3 -0.062 -0.060 0.833 2037.0 763.4
